data_1565735
loop_
_publ_author_name
'Przybyla, Jack J.'
'Ezenyilimba, Frederick C.'
'LaDuca, Robert L.'

_publ_section_title
;
 Structural diversity in cobalt camphorate coordination polymers with
 flexible dipyridylamide ligands including looped layers and
 self-penetrated topologies
;
_journal_name_full 'Inorganica Chimica Acta'
_journal_page_first 119087
_journal_paper_doi 10.1016/j.ica.2019.119087
_journal_volume 498
_journal_year 2019
_chemical_formula_moiety 'C28 H34 Co N4 O6'
_chemical_formula_sum 'C28 H34 Co N4 O6'
_chemical_formula_weight 581.52
_space_group_crystal_system orthorhombic
_space_group_IT_number 18
_space_group_name_Hall 'P 2 2ab'
_space_group_name_H-M_alt 'P 21 21 2'
_atom_sites_solution_hydrogens mixed
_atom_sites_solution_primary dual
_cell_angle_alpha 90
_cell_angle_beta 90
_cell_angle_gamma 90
_cell_formula_units_Z 4
_cell_length_a 20.518(4)
_cell_length_b 9.241(2)
_cell_length_c 15.071(3)
_cell_measurement_reflns_used 5073
_cell_measurement_temperature 173(2)
_cell_measurement_theta_max 21.52
_cell_measurement_theta_min 2.40
_cell_volume 2857.6(10)
_computing_cell_refinement 'APEX2 (BRUKER, V2012.10-0, 2012)'
_computing_data_collection 'COSMO (BRUKER, V1.61, 2009)'
_computing_data_reduction 'SAINT v8.34A (Bruker, 2013)'
_computing_molecular_graphics
;
O. V. Dolomanov, L. J. Bourhis, R. J. Gildea, J. A. K. Howard and H. Puschmann,
OLEX2: a complete structure solution, refinement and analysis program.
J. Appl. Cryst. (2009). 42, 339-341.
;
_computing_publication_material
;
O. V. Dolomanov, L. J. Bourhis, R. J. Gildea, J. A. K. Howard and H. Puschmann,
OLEX2: a complete structure solution, refinement and analysis program.
J. Appl. Cryst. (2009). 42, 339-341.
;
_computing_structure_refinement 'SHELXL (Sheldrick, Acta Cryst. A64 2008, 112-122)'
_computing_structure_solution 'SHELXS (Sheldrick, Acta Cryst. A64 2008, 112-122)'
_diffrn_ambient_temperature 173.15
_diffrn_detector_area_resol_mean 8.4
_diffrn_measured_fraction_theta_full 1.000
_diffrn_measured_fraction_theta_max 0.998
_diffrn_measurement_device_type 'Bruker APEX-II CCD'
_diffrn_measurement_method \w
_diffrn_radiation_monochromator graphite
_diffrn_radiation_type MoK\a
_diffrn_radiation_wavelength 0.71073
_diffrn_reflns_av_R_equivalents 0.0724
_diffrn_reflns_av_unetI/netI 0.0827
_diffrn_reflns_Laue_measured_fraction_full 1.000
_diffrn_reflns_Laue_measured_fraction_max 0.998
_diffrn_reflns_limit_h_max 24
_diffrn_reflns_limit_h_min -24
_diffrn_reflns_limit_k_max 11
_diffrn_reflns_limit_k_min -11
_diffrn_reflns_limit_l_max 18
_diffrn_reflns_limit_l_min -18
_diffrn_reflns_number 23350
_diffrn_reflns_point_group_measured_fraction_full 1.000
_diffrn_reflns_point_group_measured_fraction_max 0.996
_diffrn_reflns_theta_full 25.242
_diffrn_reflns_theta_max 25.511
_diffrn_reflns_theta_min 1.351
_diffrn_source 'sealed tube'
_diffrn_standards_number 0
_exptl_absorpt_coefficient_mu 0.648
_exptl_absorpt_correction_T_max 0.7452
_exptl_absorpt_correction_T_min 0.6788
_exptl_absorpt_correction_type multi-scan
_exptl_absorpt_process_details
'SADABS-2014/5 (Bruker,2014/5) was used for absorption correction. wR2(int) was 0.0766 before and 0.0708 after correction. The Ratio of minimum to maximum transmission is 0.9109. The \l/2 correction factor is 0.00150.'
_exptl_crystal_colour pink
_exptl_crystal_density_diffrn 1.352
_exptl_crystal_description block
_exptl_crystal_F_000 1220
_exptl_crystal_size_max 0.293
_exptl_crystal_size_mid 0.252
_exptl_crystal_size_min 0.146
_refine_diff_density_max 0.730
_refine_diff_density_min -0.908
_refine_diff_density_rms 0.086
_refine_ls_abs_structure_details
;
 Flack x determined using 1033 quotients [(I+)-(I-)]/[(I+)+(I-)]
 (Parsons, Flack and Wagner, Acta Cryst. B69 (2013) 249-259).
;
_refine_ls_abs_structure_Flack 0.11(2)
_refine_ls_extinction_coef .
_refine_ls_extinction_method none
_refine_ls_goodness_of_fit_ref 1.045
_refine_ls_hydrogen_treatment constr
_refine_ls_matrix_type full
_refine_ls_number_parameters 290
_refine_ls_number_reflns 5310
_refine_ls_number_restraints 23
_refine_ls_restrained_S_all 1.053
_refine_ls_R_factor_all 0.1380
_refine_ls_R_factor_gt 0.1025
_refine_ls_shift/su_max 0.000
_refine_ls_shift/su_mean 0.000
_refine_ls_structure_factor_coef Fsqd
_refine_ls_weighting_details 'w=1/[\s^2^(Fo^2^)+(0.0916P)^2^+10.7571P] where P=(Fo^2^+2Fc^2^)/3'
_refine_ls_weighting_scheme calc
_refine_ls_wR_factor_gt 0.2582
_refine_ls_wR_factor_ref 0.2800
_reflns_Friedel_coverage 0.759
_reflns_Friedel_fraction_full 1.000
_reflns_Friedel_fraction_max 0.994
_reflns_number_gt 3552
_reflns_number_total 5310
_reflns_threshold_expression 'I > 2\s(I)'
_cod_data_source_file 4.cif
_cod_data_source_block p21212
_cod_depositor_comments
;
The following automatic conversions were performed:

data item '_exptl_absorpt_correction_type' value 'Multi-scan' was
changed to 'multi-scan' in accordance with the built-in table derived
from the CIF Core dictionary named 'cif_core.dic' version 2.4.5 last
updated on 2014-11-21.

Automatic conversion script
Id: cif_fix_values 8738 2021-04-28 16:35:53Z antanas 
;
_cod_original_cell_volume 2857.7(11)
_cod_database_code 1565735
_shelx_space_group_comment
;
The symmetry employed for this shelxl refinement is uniquely defined
by the following loop, which should always be used as a source of
symmetry information in preference to the above space-group names.
They are only intended as comments.
;
_shelx_estimated_absorpt_t_max 0.911
_shelx_estimated_absorpt_t_min 0.833
_olex2_refinement_description
;
1. Fixed Uiso
 At 1.2 times of:
  All C(H) groups, All C(H,H) groups, All N(H) groups
 At 1.5 times of:
  All C(H,H,H) groups
2. Restrained distances
 C11A-C10A
 1.55 with sigma of 0.02
 C10-C11
 1.55 with sigma of 0.02
 C9A-C10A
 1.55 with sigma of 0.02
 C10-C9
 1.55 with sigma of 0.02
 C9-C8
 1.55 with sigma of 0.02
 C9A-C8A
 1.55 with sigma of 0.02
 C8A-C7A
 1.55 with sigma of 0.02
 C7-C8
 1.55 with sigma of 0.02
 N3A-C7A
 1.55 with sigma of 0.02
 N3-C7
 1.55 with sigma of 0.02
 N4A-C12A
 1.55 with sigma of 0.02
 N4-C12
 1.55 with sigma of 0.02
 C11A-C12
 1.55 with sigma of 0.02
 C11-C12A
 1.55 with sigma of 0.02
 C30-C29
 1.55 with sigma of 0.02
 C28-C30
 1.55 with sigma of 0.02
 C30-C28
 1.55 with sigma of 0.02
 C21-C20
 1.55 with sigma of 0.02
 C34-C21
 1.55 with sigma of 0.02
 C22-C21
 1.55 with sigma of 0.02
 C24-C20
 1.55 with sigma of 0.02
 C25-C20
 1.55 with sigma of 0.02
 C25-C23
 1.55 with sigma of 0.02
3. Uiso/Uaniso restraints and constraints
Uanis(N4A) = Uanis(N4) = Uanis(C12A) = Uanis(C12) = Uanis(C11) = Uanis(C11A) =
Uanis(C10) = Uanis(C10A) = Uanis(C9A) = Uanis(C8) = Uanis(C8A) = Uanis(C9) =
Uanis(C7A) = Uanis(C7) = Uanis(N3) = Uanis(N3A)
Uanis(C29) = Uanis(C30) = Uanis(C28)
Uanis(C28) = Uanis(C29) = Uanis(C30) = Uanis(C27) = Uanis(C26) = Uanis(C31) =
Uanis(C32) = Uanis(C33) = Uanis(O3) = Uanis(O4)
Uanis(C19) = Uanis(C20) = Uanis(C21) = Uanis(C22) = Uanis(C34) = Uanis(C24) =
Uanis(C25) = Uanis(C23)
4. Others
 Fixed Sof: N3(0.5) H3(0.5) N3A(0.5) H3A(0.5) N4(0.5) H4(0.5) N4A(0.5)
 H4A(0.5) C7(0.5) H7A(0.5) H7B(0.5) C7A(0.5) H7AA(0.5) H7AB(0.5) C8(0.5)
 H8A(0.5) H8B(0.5) C8A(0.5) H8AA(0.5) H8AB(0.5) C9(0.5) H9A(0.5) H9B(0.5)
 C9A(0.5) H9AA(0.5) H9AB(0.5) C10(0.5) H10A(0.5) H10B(0.5) C10A(0.5) H10C(0.5)
 H10D(0.5) C11(0.5) H11A(0.5) H11B(0.5) C11A(0.5) C12(0.5) H12A(0.5) H12B(0.5)
 C12A(0.5) H12C(0.5) H12D(0.5) H20(0.5) C21(0.5) C22(0.5) H22A(0.5) H22B(0.5)
 H22C(0.5) C23(0.5) C24(0.5) H24A(0.5) H24B(0.5) H24C(0.5) C25(0.5) H25A(0.5)
 H25B(0.5) H27(0.5) C28(0.5) H28A(0.5) H28B(0.5) H28C(0.5) H29A(0.5) H29B(0.5)
 H29C(0.5) C31(0.5) H31A(0.5) H31B(0.5) H31C(0.5) C32(0.5) H32A(0.5) H32B(0.5)
 C33(0.5) H33A(0.5) H33B(0.5) C34(0.5) H34A(0.5) H34B(0.5) H34C(0.5)
5.a Riding coordinates:
 N3A(H3A), C22(H22A,H22B,H22C), C28(H28A,H28B,H28C), C29(H29A,H29B,H29C),
 C31(H31A,H31B,H31C), C34(H34A,H34B,H34C)
5.b Ternary CH refined with riding coordinates:
 C20(H20), C27(H27)
5.c Secondary CH2 refined with riding coordinates:
 C7(H7A,H7B), C7A(H7AA,H7AB), C8(H8A,H8B), C8A(H8AA,H8AB), C9(H9A,H9B),
 C9A(H9AA,H9AB), C10(H10A,H10B), C10A(H10C,H10D), C11(H11A,H11B), C12(H12A,
 H12B), C12A(H12C,H12D), C25(H25A,H25B), C32(H32A,H32B), C33(H33A,H33B)
5.d Aromatic/amide H refined with riding coordinates:
 N3(H3), N4(H4), N4A(H4A), C1(H1), C2(H2), C4(H4B), C5(H5), C14(H14), C15(H15),
  C17(H17), C18(H18)
5.e Idealised Me refined as rotating group:
 C24(H24A,H24B,H24C)
;
_olex2_diffrn_ambient_temperature_device 'Oxford Cryosystems'
_olex2_submission_special_instructions 'No special instructions were received'

loop_
_space_group_symop_operation_xyz
'x, y, z'
'-x, -y, z'
'-x+1/2, y+1/2, -z'
'x+1/2, -y+1/2, -z'

loop_
_atom_site_label
_atom_site_type_symbol
_atom_site_fract_x
_atom_site_fract_y
_atom_site_fract_z
_atom_site_U_iso_or_equiv
_atom_site_adp_type
_atom_site_occupancy
_atom_site_site_symmetry_order
_atom_site_calc_flag
_atom_site_refinement_flags_posn
_atom_site_refinement_flags_adp
_atom_site_refinement_flags_occupancy
_atom_site_disorder_assembly
_atom_site_disorder_group
Co1 Co 1.0000 0.0000 1.37921(15) 0.0582(7) Uani 1 2 d S T P . .
Co2 Co 0.5000 0.5000 0.09669(17) 0.0747(8) Uani 1 2 d S T P . .
O1 O 0.7329(6) 0.1896(19) 1.1039(8) 0.123(5) Uani 1 1 d . . . . .
O2 O 0.7596(6) 0.3522(14) 0.3949(7) 0.096(3) Uani 1 1 d . . . . .
O3 O 1.0420(5) 0.1845(9) 1.4218(7) 0.0737(14) Uani 1 1 d . . . . .
O4 O 0.9464(5) 0.1461(9) 1.4784(6) 0.0737(14) Uani 1 1 d . . . . .
O5 O 0.5493(5) 0.3512(12) 0.0132(7) 0.082(3) Uani 1 1 d . . . . .
O6 O 0.4480(5) 0.3060(10) 0.0499(8) 0.084(3) Uani 1 1 d . . . . .
N1 N 0.9268(4) 0.0555(11) 1.2828(7) 0.060(3) Uani 1 1 d . . . . .
N2 N 0.5704(5) 0.4648(10) 0.1971(7) 0.057(3) Uani 1 1 d . . . . .
N3 N 0.8035(13) 0.170(3) 0.9998(18) 0.084(3) Uani 0.5 1 d D . . A 1
H3 H 0.8427 0.1384 0.9857 0.101 Uiso 0.5 1 calc R . . A 1
N3A N 0.8081(13) 0.095(3) 1.0020(17) 0.084(3) Uani 0.5 1 d D . . A 2
H3A H 0.8485 0.1201 0.9901 0.101 Uiso 0.5 1 d R . . A 2
N4 N 0.6827(15) 0.466(7) 0.488(3) 0.084(3) Uani 0.5 1 d D . . A 1
H4 H 0.6425 0.4993 0.4919 0.101 Uiso 0.5 1 calc R . . A 1
N4A N 0.6949(15) 0.465(7) 0.487(3) 0.084(3) Uani 0.5 1 d D . . A 2
H4A H 0.6608 0.5215 0.4935 0.101 Uiso 0.5 1 calc R . . A 2
C1 C 0.8855(6) 0.1653(14) 1.2922(9) 0.066(3) Uani 1 1 d . . . . .
H1 H 0.8873 0.2210 1.3451 0.079 Uiso 1 1 calc R . . . .
C2 C 0.8402(7) 0.2019(14) 1.2284(9) 0.065(3) Uani 1 1 d . . . . .
H2 H 0.8109 0.2802 1.2377 0.078 Uiso 1 1 calc R . . . .
C3 C 0.8381(6) 0.1232(16) 1.1512(9) 0.066(3) Uani 1 1 d . . . . .
C4 C 0.8801(6) 0.0072(17) 1.1422(8) 0.068(3) Uani 1 1 d . . . . .
H4B H 0.8792 -0.0513 1.0904 0.082 Uiso 1 1 calc R . . . .
C5 C 0.9218(6) -0.0210(17) 1.2073(9) 0.071(4) Uani 1 1 d . . . . .
H5 H 0.9503 -0.1011 1.1998 0.085 Uiso 1 1 calc R . . . .
C6 C 0.7861(7) 0.1505(18) 1.0818(9) 0.073(4) Uani 1 1 d . . . . .
C7 C 0.7636(14) 0.242(4) 0.9227(18) 0.084(3) Uani 0.5 1 d D . . A 1
H7A H 0.7181 0.2605 0.9409 0.101 Uiso 0.5 1 calc R . . A 1
H7B H 0.7840 0.3334 0.9033 0.101 Uiso 0.5 1 calc R . . A 1
C7A C 0.7624(13) 0.117(4) 0.9237(18) 0.084(3) Uani 0.5 1 d D . . A 2
H7AA H 0.7180 0.1363 0.9465 0.101 Uiso 0.5 1 calc R . . A 2
H7AB H 0.7607 0.0268 0.8885 0.101 Uiso 0.5 1 calc R . . A 2
C8 C 0.7667(13) 0.128(4) 0.8503(17) 0.084(3) Uani 0.5 1 d D . . A 1
H8A H 0.7483 0.0353 0.8712 0.101 Uiso 0.5 1 calc R . . A 1
H8B H 0.8123 0.1122 0.8310 0.101 Uiso 0.5 1 calc R . . A 1
C8A C 0.7828(13) 0.244(4) 0.8617(18) 0.084(3) Uani 0.5 1 d D . . A 2
H8AA H 0.7756 0.3371 0.8922 0.101 Uiso 0.5 1 calc R . . A 2
H8AB H 0.8298 0.2356 0.8474 0.101 Uiso 0.5 1 calc R . . A 2
C9 C 0.7256(14) 0.191(4) 0.774(2) 0.084(3) Uani 0.5 1 d D . . A 1
H9A H 0.7145 0.1080 0.7350 0.101 Uiso 0.5 1 calc R . . A 1
H9B H 0.6841 0.2236 0.8008 0.101 Uiso 0.5 1 calc R . . A 1
C9A C 0.7428(14) 0.239(4) 0.7759(18) 0.084(3) Uani 0.5 1 d D . . A 2
H9AA H 0.7465 0.1412 0.7496 0.101 Uiso 0.5 1 calc R . . A 2
H9AB H 0.6964 0.2553 0.7907 0.101 Uiso 0.5 1 calc R . . A 2
C10 C 0.7476(15) 0.312(4) 0.713(2) 0.084(3) Uani 0.5 1 d D . . A 1
H10A H 0.7932 0.2934 0.6945 0.101 Uiso 0.5 1 calc R . . A 1
H10B H 0.7468 0.4042 0.7459 0.101 Uiso 0.5 1 calc R . . A 1
C10A C 0.7637(15) 0.350(4) 0.707(2) 0.084(3) Uani 0.5 1 d D . . A 2
H10C H 0.8103 0.3370 0.6918 0.101 Uiso 0.5 1 calc R . . A 2
H10D H 0.7579 0.4495 0.7306 0.101 Uiso 0.5 1 calc R . . A 2
C11 C 0.7048(14) 0.326(5) 0.629(2) 0.084(3) Uani 0.5 1 d D . . A 1
H11A H 0.6587 0.3382 0.6470 0.101 Uiso 0.5 1 calc R . . A 1
H11B H 0.7083 0.2372 0.5931 0.101 Uiso 0.5 1 calc R . . A 1
C11A C 0.7209(14) 0.330(5) 0.623(2) 0.084(3) Uani 0.5 1 d D . . A 2
C12 C 0.7281(16) 0.469(5) 0.569(2) 0.084(3) Uani 0.5 1 d D . . A 1
H12A H 0.7230 0.5601 0.6024 0.101 Uiso 0.5 1 calc R . . A 1
H12B H 0.7742 0.4594 0.5498 0.101 Uiso 0.5 1 calc R . . A 1
C12A C 0.7385(17) 0.434(4) 0.568(2) 0.084(3) Uani 0.5 1 d D . . A 2
H12C H 0.7826 0.4107 0.5452 0.101 Uiso 0.5 1 calc R . . A 2
H12D H 0.7421 0.5245 0.6022 0.101 Uiso 0.5 1 calc R . . A 2
C13 C 0.7067(7) 0.4095(19) 0.4103(9) 0.078(4) Uani 1 1 d . . . . .
C14 C 0.5720(7) 0.5568(19) 0.2649(10) 0.087(5) Uani 1 1 d . . . . .
H14 H 0.5413 0.6339 0.2652 0.105 Uiso 1 1 calc R . . . .
C15 C 0.6146(7) 0.5481(17) 0.3341(10) 0.076(4) Uani 1 1 d . . . . .
H15 H 0.6145 0.6198 0.3792 0.092 Uiso 1 1 calc R . . . .
C16 C 0.6594(6) 0.4301(15) 0.3379(8) 0.061(3) Uani 1 1 d . . . . .
C17 C 0.6588(7) 0.3365(17) 0.2668(9) 0.071(4) Uani 1 1 d . . . . .
H17 H 0.6889 0.2585 0.2643 0.085 Uiso 1 1 calc R . . . .
C18 C 0.6136(6) 0.3568(17) 0.1979(9) 0.070(4) Uani 1 1 d . . . . .
H18 H 0.6138 0.2906 0.1497 0.084 Uiso 1 1 calc R . . . .
C19 C 0.4997(9) 0.2695(15) 0.0096(8) 0.0731(19) Uani 1 1 d . . . . .
C20 C 0.4981(8) 0.1263(14) -0.0405(8) 0.0731(19) Uani 1 1 d D . . . .
H20 H 0.4659 0.1365 -0.0900 0.088 Uiso 0.5 1 calc R . . B -1
C21 C 0.4744(9) 0.012(3) 0.0183(13) 0.0731(19) Uani 0.5 1 d D . . C -1
C22 C 0.5120(14) 0.022(3) 0.1080(12) 0.0731(19) Uani 0.5 1 d D . . C -1
H22A H 0.5579 0.0472 0.0989 0.110 Uiso 0.5 1 d R . . C -1
H22B H 0.5093 -0.0707 0.1399 0.110 Uiso 0.5 1 d R . . C -1
H22C H 0.4906 0.0973 0.1429 0.110 Uiso 0.5 1 d R . . C -1
C23 C 0.5776(14) -0.053(3) -0.0584(19) 0.0731(19) Uani 0.5 1 d D . . C -1
C24 C 0.5302(13) 0.125(3) -0.1326(15) 0.0731(19) Uani 0.5 1 d D . . C -2
H24A H 0.5072 0.1922 -0.1718 0.110 Uiso 0.5 1 calc GR . . C -2
H24B H 0.5280 0.0270 -0.1574 0.110 Uiso 0.5 1 calc GR . . C -2
H24C H 0.5759 0.1544 -0.1272 0.110 Uiso 0.5 1 calc GR . . C -2
C25 C 0.5659(12) 0.110(3) -0.0822(19) 0.0731(19) Uani 0.5 1 d D . . C -1
H25A H 0.5984 0.1747 -0.0541 0.088 Uiso 0.5 1 calc R . . C -1
H25B H 0.5653 0.1270 -0.1471 0.088 Uiso 0.5 1 calc R . . C -1
C26 C 0.9963(9) 0.2261(12) 1.4712(9) 0.0737(14) Uani 1 1 d . . . . .
C27 C 0.9990(9) 0.3645(12) 1.5210(8) 0.0737(14) Uani 1 1 d . . . . .
H27 H 0.9536 0.3685 1.5448 0.088 Uiso 0.5 1 calc R . . D -2
C28 C 0.9209(8) 0.492(3) 1.4541(16) 0.0737(14) Uani 0.5 1 d D . . . .
H28A H 0.9081 0.3956 1.4339 0.110 Uiso 0.5 1 d R . . E 1
H28B H 0.9065 0.5645 1.4107 0.110 Uiso 0.5 1 d R . . E 1
H28C H 0.9007 0.5123 1.5117 0.110 Uiso 0.5 1 d R . . E 1
C29 C 1.0000 0.5000 1.3719(10) 0.0737(14) Uani 1 2 d DS T P . .
H29A H 0.9962 0.5996 1.3502 0.110 Uiso 0.5 1 d R . . F -1
H29B H 0.9630 0.4429 1.3502 0.110 Uiso 0.5 1 d R . . F -1
H29C H 1.0407 0.4574 1.3502 0.110 Uiso 0.5 1 d R . . F -1
C30 C 1.0000 0.5000 1.4668(11) 0.0737(14) Uani 1 2 d DS T P G .
C31 C 1.0358(14) 0.348(3) 1.6039(18) 0.0737(14) Uani 0.5 1 d . . . G -2
H31A H 1.0048 0.3624 1.6526 0.110 Uiso 0.5 1 d R . . G -2
H31B H 1.0698 0.4223 1.6069 0.110 Uiso 0.5 1 d R . . G -2
H31C H 1.0558 0.2520 1.6092 0.110 Uiso 0.5 1 d R . . G -2
C32 C 1.0793(15) 0.410(3) 1.542(2) 0.0737(14) Uani 0.5 1 d . . . G -1
H32A H 1.0954 0.3647 1.5976 0.088 Uiso 0.5 1 calc R . . G -1
H32B H 1.1083 0.3835 1.4924 0.088 Uiso 0.5 1 calc R . . G -1
C33 C 1.0736(15) 0.577(3) 1.552(2) 0.0737(14) Uani 0.5 1 d . . . G -1
H33A H 1.1075 0.6245 1.5156 0.088 Uiso 0.5 1 calc R . . G -1
H33B H 1.0812 0.6044 1.6149 0.088 Uiso 0.5 1 calc R . . G -1
C34 C 0.4006(10) 0.021(3) 0.0150(18) 0.0731(19) Uani 0.5 1 d D . . C -1
H34A H 0.3827 -0.0657 -0.0137 0.110 Uiso 0.5 1 d R . . C -1
H34B H 0.3892 0.1066 -0.0199 0.110 Uiso 0.5 1 d R . . C -1
H34C H 0.3824 0.0298 0.0748 0.110 Uiso 0.5 1 d R . . C -1

loop_
_atom_site_aniso_label
_atom_site_aniso_U_11
_atom_site_aniso_U_22
_atom_site_aniso_U_33
_atom_site_aniso_U_23
_atom_site_aniso_U_13
_atom_site_aniso_U_12
Co1 0.0579(13) 0.0376(11) 0.0790(16) 0.000 0.000 0.0062(12)
Co2 0.0495(13) 0.097(2) 0.0780(16) 0.000 0.000 0.0118(17)
O1 0.082(8) 0.200(15) 0.086(8) -0.021(9) -0.008(6) 0.057(9)
O2 0.091(8) 0.112(9) 0.083(7) -0.021(6) -0.017(6) 0.022(7)
O3 0.099(4) 0.037(2) 0.086(3) -0.006(2) -0.002(3) 0.002(2)
O4 0.099(4) 0.037(2) 0.086(3) -0.006(2) -0.002(3) 0.002(2)
O5 0.058(6) 0.092(7) 0.095(7) 0.023(6) 0.013(5) 0.001(5)
O6 0.069(6) 0.050(5) 0.132(9) -0.009(6) 0.030(6) 0.013(5)
N1 0.048(5) 0.055(6) 0.076(7) -0.005(5) 0.000(5) 0.029(5)
N2 0.049(5) 0.048(7) 0.073(6) -0.007(5) 0.008(5) -0.005(4)
N3 0.053(5) 0.131(8) 0.069(3) -0.013(4) -0.006(3) 0.012(5)
N3A 0.053(5) 0.131(8) 0.069(3) -0.013(4) -0.006(3) 0.012(5)
N4 0.053(5) 0.131(8) 0.069(3) -0.013(4) -0.006(3) 0.012(5)
N4A 0.053(5) 0.131(8) 0.069(3) -0.013(4) -0.006(3) 0.012(5)
C1 0.073(9) 0.056(8) 0.068(8) -0.013(6) -0.003(7) 0.008(7)
C2 0.071(8) 0.048(7) 0.074(9) -0.013(6) -0.004(7) 0.009(6)
C3 0.054(7) 0.080(9) 0.063(8) -0.003(7) 0.004(6) -0.020(7)
C4 0.061(7) 0.079(9) 0.065(7) -0.027(10) 0.000(6) -0.003(8)
C5 0.067(8) 0.064(10) 0.082(9) -0.021(8) 0.002(7) 0.014(7)
C6 0.066(9) 0.085(10) 0.069(9) -0.007(8) 0.013(7) -0.013(8)
C7 0.053(5) 0.131(8) 0.069(3) -0.013(4) -0.006(3) 0.012(5)
C7A 0.053(5) 0.131(8) 0.069(3) -0.013(4) -0.006(3) 0.012(5)
C8 0.053(5) 0.131(8) 0.069(3) -0.013(4) -0.006(3) 0.012(5)
C8A 0.053(5) 0.131(8) 0.069(3) -0.013(4) -0.006(3) 0.012(5)
C9 0.053(5) 0.131(8) 0.069(3) -0.013(4) -0.006(3) 0.012(5)
C9A 0.053(5) 0.131(8) 0.069(3) -0.013(4) -0.006(3) 0.012(5)
C10 0.053(5) 0.131(8) 0.069(3) -0.013(4) -0.006(3) 0.012(5)
C10A 0.053(5) 0.131(8) 0.069(3) -0.013(4) -0.006(3) 0.012(5)
C11 0.053(5) 0.131(8) 0.069(3) -0.013(4) -0.006(3) 0.012(5)
C11A 0.053(5) 0.131(8) 0.069(3) -0.013(4) -0.006(3) 0.012(5)
C12 0.053(5) 0.131(8) 0.069(3) -0.013(4) -0.006(3) 0.012(5)
C12A 0.053(5) 0.131(8) 0.069(3) -0.013(4) -0.006(3) 0.012(5)
C13 0.070(9) 0.108(12) 0.056(8) 0.005(8) 0.004(7) 0.003(9)
C14 0.071(9) 0.116(14) 0.076(10) -0.018(9) 0.009(8) 0.036(9)
C15 0.066(9) 0.086(11) 0.078(10) -0.027(7) 0.007(7) -0.004(8)
C16 0.052(7) 0.076(9) 0.055(8) -0.002(6) 0.005(6) -0.015(7)
C17 0.063(8) 0.077(10) 0.073(9) -0.008(7) -0.001(7) 0.020(7)
C18 0.057(8) 0.084(10) 0.068(9) -0.014(7) 0.004(6) 0.011(8)
C19 0.078(5) 0.070(4) 0.071(4) 0.006(3) 0.011(4) 0.017(5)
C20 0.078(5) 0.070(4) 0.071(4) 0.006(3) 0.011(4) 0.017(5)
C21 0.078(5) 0.070(4) 0.071(4) 0.006(3) 0.011(4) 0.017(5)
C22 0.078(5) 0.070(4) 0.071(4) 0.006(3) 0.011(4) 0.017(5)
C23 0.078(5) 0.070(4) 0.071(4) 0.006(3) 0.011(4) 0.017(5)
C24 0.078(5) 0.070(4) 0.071(4) 0.006(3) 0.011(4) 0.017(5)
C25 0.078(5) 0.070(4) 0.071(4) 0.006(3) 0.011(4) 0.017(5)
C26 0.099(4) 0.037(2) 0.086(3) -0.006(2) -0.002(3) 0.002(2)
C27 0.099(4) 0.037(2) 0.086(3) -0.006(2) -0.002(3) 0.002(2)
C28 0.099(4) 0.037(2) 0.086(3) -0.006(2) -0.002(3) 0.002(2)
C29 0.099(4) 0.037(2) 0.086(3) -0.006(2) -0.002(3) 0.002(2)
C30 0.099(4) 0.037(2) 0.086(3) -0.006(2) -0.002(3) 0.002(2)
C31 0.099(4) 0.037(2) 0.086(3) -0.006(2) -0.002(3) 0.002(2)
C32 0.099(4) 0.037(2) 0.086(3) -0.006(2) -0.002(3) 0.002(2)
C33 0.099(4) 0.037(2) 0.086(3) -0.006(2) -0.002(3) 0.002(2)
C34 0.078(5) 0.070(4) 0.071(4) 0.006(3) 0.011(4) 0.017(5)

loop_
_atom_type_symbol
_atom_type_description
_atom_type_scat_dispersion_real
_atom_type_scat_dispersion_imag
_atom_type_scat_source
C C 0.0033 0.0016 'International Tables Vol C Tables 4.2.6.8 and 6.1.1.4'
H H 0.0000 0.0000 'International Tables Vol C Tables 4.2.6.8 and 6.1.1.4'
Co Co 0.3494 0.9721 'International Tables Vol C Tables 4.2.6.8 and 6.1.1.4'
N N 0.0061 0.0033 'International Tables Vol C Tables 4.2.6.8 and 6.1.1.4'
O O 0.0106 0.0060 'International Tables Vol C Tables 4.2.6.8 and 6.1.1.4'

loop_
_geom_angle_atom_site_label_1
_geom_angle_atom_site_label_2
_geom_angle_atom_site_label_3
_geom_angle
_geom_angle_site_symmetry_1
_geom_angle_site_symmetry_3
O3 Co1 O3 142.9(6) . 2_755
O3 Co1 O4 94.9(4) . 2_755
O3 Co1 O4 60.0(4) 2_755 2_755
O3 Co1 O4 94.9(4) 2_755 .
O3 Co1 O4 60.0(4) . .
O3 Co1 N1 108.2(4) . .
O3 Co1 N1 96.8(4) 2_755 .
O3 Co1 N1 96.8(4) . 2_755
O3 Co1 N1 108.2(4) 2_755 2_755
O4 Co1 O4 98.7(5) . 2_755
N1 Co1 O4 156.1(4) 2_755 .
N1 Co1 O4 156.1(4) . 2_755
N1 Co1 O4 88.0(3) . .
N1 Co1 O4 88.0(3) 2_755 2_755
N1 Co1 N1 95.1(5) . 2_755
O5 Co2 O5 107.2(6) 2_665 .
O5 Co2 O6 60.9(3) . .
O5 Co2 O6 96.1(4) 2_665 .
O5 Co2 O6 60.9(3) 2_665 2_665
O5 Co2 O6 96.1(4) . 2_665
O6 Co2 O6 142.7(6) 2_665 .
N2 Co2 O5 90.0(4) 2_665 2_665
N2 Co2 O5 148.1(4) . 2_665
N2 Co2 O5 90.0(4) . .
N2 Co2 O5 148.1(4) 2_665 .
N2 Co2 O6 91.3(4) . 2_665
N2 Co2 O6 91.3(4) 2_665 .
N2 Co2 O6 115.7(4) 2_665 2_665
N2 Co2 O6 115.7(4) . .
N2 Co2 N2 88.7(5) 2_665 .
C26 O3 Co1 97.4(8) . .
C26 O4 Co1 84.3(8) . .
C19 O5 Co2 91.6(8) . .
C19 O6 Co2 88.0(9) . .
C1 N1 Co1 123.7(9) . .
C1 N1 C5 116.3(11) . .
C5 N1 Co1 120.0(8) . .
C14 N2 Co2 117.9(9) . .
C14 N2 C18 117.0(12) . .
C18 N2 Co2 125.1(9) . .
C6 N3 H3 115.9 . .
C6 N3 C7 128(2) . .
C7 N3 H3 115.9 . .
C6 N3A H3A 112.5 . .
C6 N3A C7A 115(2) . .
C7A N3A H3A 112.7 . .
C12 N4 H4 121.2 . .
C13 N4 H4 121.2 . .
C13 N4 C12 118(3) . .
C12A N4A H4A 119.1 . .
C13 N4A H4A 119.1 . .
C13 N4A C12A 122(3) . .
N1 C1 H1 118.6 . .
N1 C1 C2 122.9(12) . .
C2 C1 H1 118.6 . .
C1 C2 H2 120.6 . .
C3 C2 C1 118.8(13) . .
C3 C2 H2 120.6 . .
C2 C3 C4 118.3(13) . .
C2 C3 C6 121.3(13) . .
C4 C3 C6 120.1(12) . .
C3 C4 H4B 120.6 . .
C5 C4 C3 118.8(13) . .
C5 C4 H4B 120.6 . .
N1 C5 H5 117.6 . .
C4 C5 N1 124.9(13) . .
C4 C5 H5 117.6 . .
O1 C6 N3 118.4(18) . .
O1 C6 N3A 130.7(17) . .
O1 C6 C3 119.9(13) . .
N3 C6 C3 119.1(16) . .
N3A C6 C3 107.9(15) . .
N3 C7 H7A 111.2 . .
N3 C7 H7B 111.2 . .
H7A C7 H7B 109.1 . .
C8 C7 N3 103(2) . .
C8 C7 H7A 111.2 . .
C8 C7 H7B 111.2 . .
N3A C7A H7AA 108.8 . .
N3A C7A H7AB 108.8 . .
N3A C7A C8A 114(2) . .
H7AA C7A H7AB 107.7 . .
C8A C7A H7AA 108.8 . .
C8A C7A H7AB 108.8 . .
C7 C8 H8A 110.8 . .
C7 C8 H8B 110.8 . .
C7 C8 C9 105(2) . .
H8A C8 H8B 108.8 . .
C9 C8 H8A 110.8 . .
C9 C8 H8B 110.8 . .
C7A C8A H8AA 109.7 . .
C7A C8A H8AB 109.7 . .
H8AA C8A H8AB 108.2 . .
C9A C8A C7A 110(2) . .
C9A C8A H8AA 109.7 . .
C9A C8A H8AB 109.7 . .
C8 C9 H9A 106.2 . .
C8 C9 H9B 106.2 . .
H9A C9 H9B 106.4 . .
C10 C9 C8 124(3) . .
C10 C9 H9A 106.2 . .
C10 C9 H9B 106.2 . .
C8A C9A H9AA 108.8 . .
C8A C9A H9AB 108.8 . .
H9AA C9A H9AB 107.7 . .
C10A C9A C8A 114(2) . .
C10A C9A H9AA 108.8 . .
C10A C9A H9AB 108.8 . .
C9 C10 H10A 109.0 . .
C9 C10 H10B 109.0 . .
C9 C10 C11 113(2) . .
H10A C10 H10B 107.8 . .
C11 C10 H10A 109.0 . .
C11 C10 H10B 109.0 . .
C9A C10A H10C 110.0 . .
C9A C10A H10D 110.0 . .
C9A C10A C11A 108(2) . .
H10C C10A H10D 108.4 . .
C11A C10A H10C 110.0 . .
C11A C10A H10D 110.0 . .
C10 C11 H11A 109.5 . .
C10 C11 H11B 109.5 . .
C10 C11 C12 111(3) . .
H11A C11 H11B 108.1 . .
C12 C11 H11A 109.5 . .
C12 C11 H11B 109.5 . .
C12A C11A C10A 106(3) . .
N4 C12 C11 104(4) . .
N4 C12 H12A 110.9 . .
N4 C12 H12B 110.9 . .
C11 C12 H12A 110.9 . .
C11 C12 H12B 110.9 . .
H12A C12 H12B 109.0 . .
N4A C12A H12C 107.8 . .
N4A C12A H12D 107.8 . .
C11A C12A N4A 118(4) . .
C11A C12A H12C 107.8 . .
C11A C12A H12D 107.8 . .
H12C C12A H12D 107.1 . .
O2 C13 N4 129.8(18) . .
O2 C13 N4A 120.5(19) . .
O2 C13 C16 119.8(13) . .
N4 C13 C16 110.4(18) . .
N4A C13 C16 119(2) . .
N2 C14 H14 117.8 . .
N2 C14 C15 124.4(13) . .
C15 C14 H14 117.8 . .
C14 C15 H15 120.4 . .
C14 C15 C16 119.3(13) . .
C16 C15 H15 120.4 . .
C15 C16 C13 123.5(13) . .
C17 C16 C13 120.1(13) . .
C17 C16 C15 116.3(12) . .
C16 C17 H17 120.1 . .
C16 C17 C18 119.8(13) . .
C18 C17 H17 120.1 . .
N2 C18 C17 123.1(13) . .
N2 C18 H18 118.5 . .
C17 C18 H18 118.5 . .
O5 C19 Co2 57.9(7) . .
O5 C19 C20 123.7(14) . .
O6 C19 Co2 61.6(7) . .
O6 C19 O5 119.5(12) . .
O6 C19 C20 116.8(15) . .
C20 C19 Co2 177.8(10) . .
C19 C20 H20 107.6 . .
C19 C20 C24 116.5(15) . .
C19 C20 C25 105.5(16) . .
C21 C20 C19 109.5(13) . .
C21 C20 H20 107.6 . .
C21 C20 C25 118.7(15) . .
C25 C20 H20 107.6 . .
C20 C21 C22 108.8(18) . .
C20 C21 C34 105.9(18) . .
C34 C21 C22 121(2) . .
C21 C22 H22A 111.5 . .
C21 C22 H22B 110.4 . .
C21 C22 H22C 106.4 . .
H22A C22 H22B 109.5 . .
H22A C22 H22C 109.5 . .
H22B C22 H22C 109.5 . .
C20 C24 H24A 109.5 . .
C20 C24 H24B 109.5 . .
C20 C24 H24C 109.5 . .
H24A C24 H24B 109.5 . .
H24A C24 H24C 109.5 . .
H24B C24 H24C 109.5 . .
C20 C25 C23 97.9(18) . .
C20 C25 H25A 112.2 . .
C20 C25 H25B 112.2 . .
C23 C25 H25A 112.2 . .
C23 C25 H25B 112.2 . .
H25A C25 H25B 109.8 . .
O3 C26 Co1 52.8(6) . .
O3 C26 O4 118.3(11) . .
O3 C26 C27 122.3(15) . .
O4 C26 Co1 65.5(6) . .
O4 C26 C27 119.4(15) . .
C27 C26 Co1 174.9(13) . .
C26 C27 H27 100.2 . .
C26 C27 C30 116.5(11) . .
C26 C27 C32 110.0(16) . .
C30 C27 H27 100.2 . .
C30 C27 C32 83.3(13) . .
C31 C27 C26 111.1(14) . .
C31 C27 H27 100.2 . .
C31 C27 C30 123.0(15) . .
H28A C28 H28B 109.5 . .
H28A C28 H28C 109.5 . .
H28B C28 H28C 109.5 . .
C30 C28 H28A 110.0 . .
C30 C28 H28B 110.4 . .
C30 C28 H28C 108.0 . .
H29A C29 H29B 109.5 . .
H29A C29 H29C 109.5 . .
H29B C29 H29C 109.5 . .
C30 C29 H29A 109.5 . .
C30 C29 H29B 109.5 . .
C30 C29 H29C 109.5 . .
C27 C30 C27 113.8(14) 2_765 .
C27 C30 C28 96.5(12) 2_765 .
C27 C30 C28 90.8(12) . .
C27 C30 C28 96.5(12) . 2_765
C27 C30 C28 90.8(12) 2_765 2_765
C28 C30 C28 167(2) . 2_765
C29 C30 C27 123.1(7) . 2_765
C29 C30 C27 123.1(7) . .
C29 C30 C28 83.3(11) . .
C29 C30 C28 83.3(11) . 2_765
C27 C31 H31A 106.8 . .
C27 C31 H31B 109.3 . .
C27 C31 H31C 112.2 . .
H31A C31 H31B 109.5 . .
H31A C31 H31C 109.5 . .
H31B C31 H31C 109.5 . .
C27 C32 H32A 111.6 . .
C27 C32 H32B 111.6 . .
H32A C32 H32B 109.4 . .
C33 C32 C27 101(2) . .
C33 C32 H32A 111.6 . .
C33 C32 H32B 111.6 . .
C27 C33 H33A 109.4 2_765 .
C27 C33 H33B 109.4 2_765 .
C32 C33 C27 111(2) . 2_765
C32 C33 H33A 109.4 . .
C32 C33 H33B 109.4 . .
H33A C33 H33B 108.0 . .
C21 C34 H34A 110.2 . .
C21 C34 H34B 107.4 . .
C21 C34 H34C 110.8 . .
H34A C34 H34B 109.5 . .
H34A C34 H34C 109.5 . .
H34B C34 H34C 109.5 . .

loop_
_geom_bond_atom_site_label_1
_geom_bond_atom_site_label_2
_geom_bond_distance
_geom_bond_site_symmetry_2
Co1 O3 2.015(9) .
Co1 O3 2.015(9) 2_755
Co1 O4 2.295(9) 2_755
Co1 O4 2.295(9) .
Co1 N1 2.151(10) .
Co1 N1 2.151(10) 2_755
Co2 O5 2.121(11) 2_665
Co2 O5 2.121(11) .
Co2 O6 2.202(10) .
Co2 O6 2.202(10) 2_665
Co2 N2 2.117(10) .
Co2 N2 2.116(10) 2_665
O1 C6 1.198(17) .
O2 C13 1.230(17) .
O3 C26 1.258(17) .
O4 C26 1.267(18) .
O5 C19 1.268(18) .
O6 C19 1.268(17) .
N1 C1 1.329(15) .
N1 C5 1.344(16) .
N2 C14 1.330(17) .
N2 C18 1.336(16) .
N3 H3 0.8800 .
N3 C6 1.30(3) .
N3 C7 1.57(2) .
N3A H3A 0.8796 .
N3A C6 1.39(3) .
N3A C7A 1.52(2) .
N4 H4 0.8800 .
N4 C12 1.53(2) .
N4 C13 1.38(5) .
N4A H4A 0.8800 .
N4A C12A 1.53(2) .
N4A C13 1.29(5) .
C1 H1 0.9500 .
C1 C2 1.380(18) .
C2 H2 0.9500 .
C2 C3 1.373(18) .
C3 C4 1.383(19) .
C3 C6 1.515(19) .
C4 H4B 0.9500 .
C4 C5 1.326(17) .
C5 H5 0.9500 .
C7 H7A 0.9900 .
C7 H7B 0.9900 .
C7 C8 1.51(2) .
C7A H7AA 0.9900 .
C7A H7AB 0.9900 .
C7A C8A 1.55(2) .
C8 H8A 0.9900 .
C8 H8B 0.9900 .
C8 C9 1.54(2) .
C8A H8AA 0.9900 .
C8A H8AB 0.9900 .
C8A C9A 1.53(2) .
C9 H9A 0.9900 .
C9 H9B 0.9900 .
C9 C10 1.52(2) .
C9A H9AA 0.9900 .
C9A H9AB 0.9900 .
C9A C10A 1.53(2) .
C10 H10A 0.9900 .
C10 H10B 0.9900 .
C10 C11 1.54(2) .
C10A H10C 0.9900 .
C10A H10D 0.9900 .
C10A C11A 1.55(2) .
C11 H11A 0.9900 .
C11 H11B 0.9900 .
C11 C12 1.67(7) .
C11A C12A 1.32(6) .
C12 H12A 0.9900 .
C12 H12B 0.9900 .
C12A H12C 0.9900 .
C12A H12D 0.9900 .
C13 C16 1.474(18) .
C14 H14 0.9500 .
C14 C15 1.363(19) .
C15 H15 0.9500 .
C15 C16 1.427(19) .
C16 C17 1.377(18) .
C17 H17 0.9500 .
C17 C18 1.404(18) .
C18 H18 0.9500 .
C19 C20 1.524(19) .
C20 H20 1.0000 .
C20 C21 1.46(2) .
C20 C24 1.54(2) .
C20 C25 1.53(2) .
C21 C22 1.56(2) .
C21 C34 1.52(2) .
C22 H22A 0.9798 .
C22 H22B 0.9801 .
C22 H22C 0.9801 .
C23 C25 1.57(2) .
C24 H24A 0.9800 .
C24 H24B 0.9800 .
C24 H24C 0.9800 .
C25 H25A 0.9900 .
C25 H25B 0.9900 .
C26 C27 1.484(16) .
C27 H27 1.0000 .
C27 C30 1.495(14) .
C27 C31 1.47(3) .
C27 C32 1.73(3) .
C28 H28A 0.9799 .
C28 H28B 0.9800 .
C28 H28C 0.9802 .
C28 C30 1.635(16) .
C29 H29A 0.9800 .
C29 H29B 0.9801 .
C29 H29C 0.9801 .
C29 C30 1.431(18) .
C30 C27 1.495(15) 2_765
C30 C28 1.635(16) 2_765
C31 H31A 0.9800 .
C31 H31B 0.9801 .
C31 H31C 0.9799 .
C32 H32A 0.9900 .
C32 H32B 0.9900 .
C32 C33 1.55(3) .
C33 C27 1.65(3) 2_765
C33 H33A 0.9900 .
C33 H33B 0.9900 .
C34 H34A 0.9802 .
C34 H34B 0.9799 .
C34 H34C 0.9801 .

loop_
_geom_hbond_atom_site_label_D
_geom_hbond_atom_site_label_H
_geom_hbond_atom_site_label_A
_geom_hbond_distance_DH
_geom_hbond_distance_HA
_geom_hbond_distance_DA
_geom_hbond_angle_DHA
_geom_hbond_site_symmetry_A
N3 H3 O6 0.88 2.28 3.07(3) 147.8 4_556
